data_7108131
loop_
_publ_author_name
'Mark D. Eddleston'
'Gareth O. Lloyd'
'William Jones'

_publ_section_title
;
 Cocrystal dissociation and molecular demixing in the solid state
;
_journal_name_full Chem.Commun.
_journal_page_first 8075
_journal_paper_doi 10.1039/c2cc33412g
_journal_volume 48
_journal_year 2012
_chemical_formula_moiety 'C8 H10 N4 O2, C7 H8 N4 O2'
_chemical_formula_sum 'C15 H18 N8 O4'
_chemical_formula_weight 374.37
_chemical_name_systematic
;
Caffeine:Theophylline cocrystal
;
_space_group_IT_number 2
_symmetry_cell_setting triclinic
_symmetry_space_group_name_Hall '-P 1'
_symmetry_space_group_name_H-M 'P -1'
_atom_sites_solution_hydrogens geom
_atom_sites_solution_primary direct
_atom_sites_solution_secondary difmap
_audit_creation_method SHELXL-97
_cell_angle_alpha 95.648(8)
_cell_angle_beta 97.090(9)
_cell_angle_gamma 91.667(8)
_cell_formula_units_Z 2
_cell_length_a 7.0081(7)
_cell_length_b 8.7904(7)
_cell_length_c 13.0856(15)
_cell_measurement_reflns_used 1730
_cell_measurement_temperature 120(2)
_cell_measurement_theta_max 71.4074
_cell_measurement_theta_min 3.4188
_cell_volume 795.38(14)
_computing_cell_refinement
;
CrysAlisPro, Agilent Technologies,
Version 1.171.35.11 (release 16-05-2011 CrysAlis171 .NET)
(compiled May 16 2011,17:55:39)
;
_computing_data_collection
;
CrysAlisPro, Agilent Technologies,
Version 1.171.35.11 (release 16-05-2011 CrysAlis171 .NET)
(compiled May 16 2011,17:55:39)
;
_computing_data_reduction
;
CrysAlisPro, Agilent Technologies,
Version 1.171.35.11 (release 16-05-2011 CrysAlis171 .NET)
(compiled May 16 2011,17:55:39)
;
_computing_molecular_graphics Xseed
_computing_publication_material Xseed
_computing_structure_refinement 'SHELXL-97 (Sheldrick, 1997)'
_computing_structure_solution 'SHELXS-97 (Sheldrick, 1990)'
_diffrn_ambient_temperature 120(2)
_diffrn_measured_fraction_theta_full 0.983
_diffrn_measured_fraction_theta_max 0.958
_diffrn_measurement_device_type 'Xcalibur, Eos, Gemini ultra'
_diffrn_measurement_method '\w scans'
_diffrn_radiation_monochromator mirror
_diffrn_radiation_source 'Enhance Ultra (Cu) X-ray Source'
_diffrn_radiation_type CuK\a
_diffrn_radiation_wavelength 1.54184
_diffrn_reflns_av_R_equivalents 0.0259
_diffrn_reflns_av_sigmaI/netI 0.0443
_diffrn_reflns_limit_h_max 8
_diffrn_reflns_limit_h_min -6
_diffrn_reflns_limit_k_max 10
_diffrn_reflns_limit_k_min -9
_diffrn_reflns_limit_l_max 16
_diffrn_reflns_limit_l_min -15
_diffrn_reflns_number 4706
_diffrn_reflns_theta_full 67.70
_diffrn_reflns_theta_max 71.55
_diffrn_reflns_theta_min 3.42
_diffrn_standards_number 0
_exptl_absorpt_coefficient_mu 0.996
_exptl_absorpt_correction_T_max 1.000
_exptl_absorpt_correction_T_min 0.259
_exptl_absorpt_correction_type multi-scan
_exptl_absorpt_process_details
;
CrysAlisPro, Agilent Technologies,
Version 1.171.35.11 (release 16-05-2011 CrysAlis171 .NET)
(compiled May 16 2011,17:55:39)
Empirical absorption correction using spherical harmonics,
implemented in SCALE3 ABSPACK scaling algorithm.
;
_exptl_crystal_colour Colourless
_exptl_crystal_density_diffrn 1.563
_exptl_crystal_density_method 'not measured'
_exptl_crystal_description needle
_exptl_crystal_F_000 392
_exptl_crystal_size_max 0.497
_exptl_crystal_size_mid 0.123
_exptl_crystal_size_min 0.033
_refine_diff_density_max 0.466
_refine_diff_density_min -0.419
_refine_diff_density_rms 0.074
_refine_ls_extinction_method none
_refine_ls_goodness_of_fit_ref 1.048
_refine_ls_hydrogen_treatment constr
_refine_ls_matrix_type full
_refine_ls_number_parameters 250
_refine_ls_number_reflns 2974
_refine_ls_number_restraints 0
_refine_ls_restrained_S_all 1.048
_refine_ls_R_factor_all 0.0718
_refine_ls_R_factor_gt 0.0600
_refine_ls_shift/su_max 0.000
_refine_ls_shift/su_mean 0.000
_refine_ls_structure_factor_coef Fsqd
_refine_ls_weighting_details 'calc w=1/[\s^2^(Fo^2^)+(0.0905P)^2^+0.3599P] where P=(Fo^2^+2Fc^2^)/3'
_refine_ls_weighting_scheme calc
_refine_ls_wR_factor_gt 0.1627
_refine_ls_wR_factor_ref 0.1772
_reflns_number_gt 2390
_reflns_number_total 2974
_reflns_threshold_expression >2sigma(I)
_cod_data_source_file c2cc33412g.txt
_cod_data_source_block 1
_cod_original_sg_symbol_H-M P-1
_cod_database_code 7108131

loop_
_symmetry_equiv_pos_as_xyz
'x, y, z'
'-x, -y, -z'

loop_
_atom_site_label
_atom_site_type_symbol
_atom_site_fract_x
_atom_site_fract_y
_atom_site_fract_z
_atom_site_U_iso_or_equiv
_atom_site_adp_type
_atom_site_occupancy
_atom_site_symmetry_multiplicity
_atom_site_calc_flag
_atom_site_refinement_flags
O1 O 0.4660(3) 0.78382(19) 0.56534(13) 0.0309(4) Uani 1 1 d .
O2 O 0.4607(2) 0.44822(18) 0.81271(13) 0.0289(4) Uani 1 1 d .
O3 O 0.1307(2) 0.69331(19) 0.95782(13) 0.0304(4) Uani 1 1 d .
O4 O -0.1234(2) 0.51880(19) 0.62499(13) 0.0300(4) Uani 1 1 d .
N1 N 0.6439(3) 1.0222(2) 0.74412(16) 0.0273(5) Uani 1 1 d .
N2 N 0.6979(3) 0.9552(2) 0.90606(15) 0.0251(4) Uani 1 1 d .
N3 N 0.5837(3) 0.6901(2) 0.86654(15) 0.0228(4) Uani 1 1 d .
N4 N 0.4572(3) 0.6191(2) 0.69140(15) 0.0233(4) Uani 1 1 d .
N5 N 0.2102(3) 0.9976(2) 0.87202(15) 0.0253(4) Uani 1 1 d .
N6 N 0.1412(3) 1.0227(2) 0.70235(15) 0.0268(5) Uani 1 1 d .
N7 N 0.0061(3) 0.7625(2) 0.65093(15) 0.0244(4) Uani 1 1 d .
N8 N 0.0081(3) 0.6069(2) 0.78944(15) 0.0245(4) Uani 1 1 d .
C1 C 0.7074(3) 1.0671(3) 0.84384(19) 0.0283(5) Uani 1 1 d .
H1 H 0.7546 1.1682 0.8681 0.034 Uiso 1 1 calc R
C2 C 0.5848(3) 0.8695(3) 0.73982(18) 0.0233(5) Uani 1 1 d .
C3 C 0.5014(3) 0.7618(3) 0.65630(18) 0.0242(5) Uani 1 1 d .
C4 C 0.4982(3) 0.5780(3) 0.79211(17) 0.0224(5) Uani 1 1 d .
C5 C 0.6217(3) 0.8338(3) 0.83964(18) 0.0233(5) Uani 1 1 d .
C6 C 0.6305(4) 1.1164(3) 0.6565(2) 0.0358(6) Uani 1 1 d .
H6A H 0.6629 1.2236 0.6824 0.054 Uiso 1 1 calc R
H6B H 0.4991 1.1074 0.6202 0.054 Uiso 1 1 calc R
H6C H 0.7207 1.0808 0.6086 0.054 Uiso 1 1 calc R
C7 C 0.3731(3) 0.4963(3) 0.61329(18) 0.0276(5) Uani 1 1 d .
H7A H 0.4754 0.4325 0.5906 0.041 Uiso 1 1 calc R
H7B H 0.3064 0.5411 0.5538 0.041 Uiso 1 1 calc R
H7C H 0.2811 0.4333 0.6433 0.041 Uiso 1 1 calc R
C8 C 0.6366(3) 0.6556(3) 0.97312(18) 0.0281(5) Uani 1 1 d .
H8A H 0.7593 0.7090 1.0014 0.042 Uiso 1 1 calc R
H8B H 0.6496 0.5451 0.9742 0.042 Uiso 1 1 calc R
H8C H 0.5364 0.6897 1.0151 0.042 Uiso 1 1 calc R
C9 C 0.2135(3) 1.0892(3) 0.79555(19) 0.0271(5) Uani 1 1 d .
H9 H 0.2629 1.1921 0.8070 0.033 Uiso 1 1 calc R
C10 C 0.1285(3) 0.8594(3) 0.82514(18) 0.0234(5) Uani 1 1 d .
C11 C 0.0933(3) 0.7192(3) 0.86689(18) 0.0238(5) Uani 1 1 d .
C12 C -0.0423(3) 0.6241(3) 0.68405(18) 0.0243(5) Uani 1 1 d .
C13 C 0.0879(3) 0.8792(3) 0.72214(18) 0.0235(5) Uani 1 1 d .
C14 C -0.0329(3) 0.4539(3) 0.8195(2) 0.0293(5) Uani 1 1 d .
H14A H -0.1723 0.4328 0.8106 0.044 Uiso 1 1 calc R
H14B H 0.0188 0.4496 0.8922 0.044 Uiso 1 1 calc R
H14C H 0.0276 0.3773 0.7758 0.044 Uiso 1 1 calc R
C15 C -0.0359(4) 0.7834(3) 0.54048(18) 0.0300(5) Uani 1 1 d .
H15A H -0.1745 0.7945 0.5229 0.045 Uiso 1 1 calc R
H15B H 0.0046 0.6941 0.4989 0.045 Uiso 1 1 calc R
H15C H 0.0341 0.8754 0.5261 0.045 Uiso 1 1 calc R
H5 H 0.2474 1.0175 0.9434 0.048(9) Uiso 1 1 d R

loop_
_atom_site_aniso_label
_atom_site_aniso_U_11
_atom_site_aniso_U_22
_atom_site_aniso_U_33
_atom_site_aniso_U_23
_atom_site_aniso_U_13
_atom_site_aniso_U_12
O1 0.0392(9) 0.0283(9) 0.0250(9) 0.0062(7) 0.0000(7) 0.0039(7)
O2 0.0345(9) 0.0206(8) 0.0312(9) 0.0046(7) 0.0018(7) -0.0009(7)
O3 0.0367(9) 0.0260(9) 0.0277(9) 0.0062(7) -0.0018(7) 0.0010(7)
O4 0.0314(8) 0.0240(8) 0.0322(9) -0.0006(7) -0.0021(7) 0.0004(7)
N1 0.0285(10) 0.0199(10) 0.0344(11) 0.0069(8) 0.0035(8) 0.0042(8)
N2 0.0258(9) 0.0209(10) 0.0276(10) 0.0016(8) -0.0005(8) 0.0018(7)
N3 0.0262(9) 0.0196(9) 0.0220(10) 0.0036(7) -0.0005(7) 0.0014(7)
N4 0.0255(9) 0.0198(10) 0.0234(10) 0.0005(8) -0.0003(7) 0.0024(7)
N5 0.0279(9) 0.0198(9) 0.0275(10) 0.0009(8) 0.0021(8) 0.0029(7)
N6 0.0278(10) 0.0213(10) 0.0315(11) 0.0059(8) 0.0011(8) 0.0035(8)
N7 0.0259(9) 0.0208(9) 0.0261(10) 0.0042(8) 0.0000(8) 0.0028(7)
N8 0.0238(9) 0.0199(9) 0.0293(11) 0.0046(8) -0.0002(8) 0.0043(7)
C1 0.0280(11) 0.0214(11) 0.0356(14) 0.0032(10) 0.0048(10) 0.0005(9)
C2 0.0239(10) 0.0184(11) 0.0278(12) 0.0048(9) 0.0019(9) 0.0040(8)
C3 0.0248(11) 0.0211(11) 0.0269(12) 0.0028(9) 0.0032(9) 0.0054(8)
C4 0.0213(10) 0.0204(11) 0.0254(11) 0.0028(9) 0.0019(8) 0.0030(8)
C5 0.0217(10) 0.0211(11) 0.0266(12) 0.0021(9) 0.0013(8) 0.0035(8)
C6 0.0452(14) 0.0282(13) 0.0355(14) 0.0110(11) 0.0043(11) 0.0029(11)
C7 0.0316(12) 0.0223(11) 0.0270(12) -0.0008(9) -0.0010(9) 0.0019(9)
C8 0.0340(12) 0.0247(12) 0.0251(12) 0.0069(9) -0.0017(9) 0.0006(9)
C9 0.0271(11) 0.0207(11) 0.0335(13) 0.0034(9) 0.0023(9) 0.0044(9)
C10 0.0227(10) 0.0194(11) 0.0273(12) -0.0002(9) 0.0016(9) 0.0031(8)
C11 0.0207(10) 0.0219(11) 0.0286(12) 0.0024(9) 0.0018(9) 0.0030(8)
C12 0.0224(10) 0.0219(11) 0.0282(12) 0.0016(9) 0.0009(9) 0.0051(8)
C13 0.0213(10) 0.0207(11) 0.0283(12) 0.0012(9) 0.0017(9) 0.0058(8)
C14 0.0304(12) 0.0198(11) 0.0382(14) 0.0075(10) 0.0015(10) 0.0021(9)
C15 0.0346(12) 0.0283(12) 0.0262(12) 0.0037(10) -0.0011(10) 0.0033(10)

loop_
_atom_type_symbol
_atom_type_description
_atom_type_scat_dispersion_real
_atom_type_scat_dispersion_imag
_atom_type_scat_source
C C 0.0181 0.0091 'International Tables Vol C Tables 4.2.6.8 and 6.1.1.4'
H H 0.0000 0.0000 'International Tables Vol C Tables 4.2.6.8 and 6.1.1.4'
N N 0.0311 0.0180 'International Tables Vol C Tables 4.2.6.8 and 6.1.1.4'
O O 0.0492 0.0322 'International Tables Vol C Tables 4.2.6.8 and 6.1.1.4'

loop_
_geom_angle_atom_site_label_1
_geom_angle_atom_site_label_2
_geom_angle_atom_site_label_3
_geom_angle
C1 N1 C2 106.2(2)
C1 N1 C6 127.5(2)
C2 N1 C6 126.2(2)
C1 N2 C5 102.91(19)
C5 N3 C4 119.7(2)
C5 N3 C8 119.92(19)
C4 N3 C8 120.39(19)
C4 N4 C3 126.91(19)
C4 N4 C7 115.64(19)
C3 N4 C7 117.27(19)
C9 N5 C10 105.71(19)
C9 N5 H5 130.7
C10 N5 H5 123.5
C9 N6 C13 103.0(2)
C13 N7 C12 119.4(2)
C13 N7 C15 121.5(2)
C12 N7 C15 119.07(19)
C12 N8 C11 127.0(2)
C12 N8 C14 115.17(19)
C11 N8 C14 117.9(2)
N2 C1 N1 113.5(2)
N2 C1 H1 123.2
N1 C1 H1 123.2
C5 C2 N1 104.9(2)
C5 C2 C3 122.9(2)
N1 C2 C3 132.2(2)
O1 C3 N4 121.6(2)
O1 C3 C2 127.0(2)
N4 C3 C2 111.4(2)
O2 C4 N3 121.9(2)
O2 C4 N4 121.2(2)
N3 C4 N4 116.8(2)
N2 C5 C2 112.5(2)
N2 C5 N3 125.4(2)
C2 C5 N3 122.2(2)
N1 C6 H6A 109.5
N1 C6 H6B 109.5
H6A C6 H6B 109.5
N1 C6 H6C 109.5
H6A C6 H6C 109.5
H6B C6 H6C 109.5
N4 C7 H7A 109.5
N4 C7 H7B 109.5
H7A C7 H7B 109.5
N4 C7 H7C 109.5
H7A C7 H7C 109.5
H7B C7 H7C 109.5
N3 C8 H8A 109.5
N3 C8 H8B 109.5
H8A C8 H8B 109.5
N3 C8 H8C 109.5
H8A C8 H8C 109.5
H8B C8 H8C 109.5
N6 C9 N5 114.0(2)
N6 C9 H9 123.0
N5 C9 H9 123.0
C13 C10 N5 105.4(2)
C13 C10 C11 123.7(2)
N5 C10 C11 130.8(2)
O3 C11 N8 122.2(2)
O3 C11 C10 126.7(2)
N8 C11 C10 111.1(2)
O4 C12 N7 122.2(2)
O4 C12 N8 120.6(2)
N7 C12 N8 117.1(2)
N6 C13 C10 111.8(2)
N6 C13 N7 126.7(2)
C10 C13 N7 121.5(2)
N8 C14 H14A 109.5
N8 C14 H14B 109.5
H14A C14 H14B 109.5
N8 C14 H14C 109.5
H14A C14 H14C 109.5
H14B C14 H14C 109.5
N7 C15 H15A 109.5
N7 C15 H15B 109.5
H15A C15 H15B 109.5
N7 C15 H15C 109.5
H15A C15 H15C 109.5
H15B C15 H15C 109.5

loop_
_geom_bond_atom_site_label_1
_geom_bond_atom_site_label_2
_geom_bond_distance
O1 C3 1.221(3)
O2 C4 1.226(3)
O3 C11 1.231(3)
O4 C12 1.223(3)
N1 C1 1.342(3)
N1 C2 1.387(3)
N1 C6 1.475(3)
N2 C1 1.342(3)
N2 C5 1.360(3)
N3 C5 1.372(3)
N3 C4 1.383(3)
N3 C8 1.462(3)
N4 C4 1.399(3)
N4 C3 1.416(3)
N4 C7 1.468(3)
N5 C9 1.346(3)
N5 C10 1.381(3)
N5 H5 0.9365
N6 C9 1.333(3)
N6 C13 1.363(3)
N7 C13 1.377(3)
N7 C12 1.378(3)
N7 C15 1.470(3)
N8 C12 1.405(3)
N8 C11 1.406(3)
N8 C14 1.468(3)
C1 H1 0.9500
C2 C5 1.369(3)
C2 C3 1.428(3)
C6 H6A 0.9800
C6 H6B 0.9800
C6 H6C 0.9800
C7 H7A 0.9800
C7 H7B 0.9800
C7 H7C 0.9800
C8 H8A 0.9800
C8 H8B 0.9800
C8 H8C 0.9800
C9 H9 0.9500
C10 C13 1.372(3)
C10 C11 1.424(3)
C14 H14A 0.9800
C14 H14B 0.9800
C14 H14C 0.9800
C15 H15A 0.9800
C15 H15B 0.9800
C15 H15C 0.9800

loop_
_geom_torsion_atom_site_label_1
_geom_torsion_atom_site_label_2
_geom_torsion_atom_site_label_3
_geom_torsion_atom_site_label_4
_geom_torsion
C5 N2 C1 N1 -0.5(3)
C2 N1 C1 N2 1.0(3)
C6 N1 C1 N2 178.5(2)
C1 N1 C2 C5 -1.0(2)
C6 N1 C2 C5 -178.6(2)
C1 N1 C2 C3 178.5(2)
C6 N1 C2 C3 0.9(4)
C4 N4 C3 O1 176.9(2)
C7 N4 C3 O1 2.1(3)
C4 N4 C3 C2 -4.3(3)
C7 N4 C3 C2 -179.05(18)
C5 C2 C3 O1 -179.1(2)
N1 C2 C3 O1 1.4(4)
C5 C2 C3 N4 2.1(3)
N1 C2 C3 N4 -177.3(2)
C5 N3 C4 O2 -179.6(2)
C8 N3 C4 O2 1.4(3)
C5 N3 C4 N4 0.8(3)
C8 N3 C4 N4 -178.22(18)
C3 N4 C4 O2 -176.6(2)
C7 N4 C4 O2 -1.8(3)
C3 N4 C4 N3 3.0(3)
C7 N4 C4 N3 177.81(18)
C1 N2 C5 C2 -0.2(3)
C1 N2 C5 N3 179.9(2)
N1 C2 C5 N2 0.7(3)
C3 C2 C5 N2 -178.8(2)
N1 C2 C5 N3 -179.30(19)
C3 C2 C5 N3 1.1(3)
C4 N3 C5 N2 177.2(2)
C8 N3 C5 N2 -3.7(3)
C4 N3 C5 C2 -2.7(3)
C8 N3 C5 C2 176.3(2)
C13 N6 C9 N5 0.3(3)
C10 N5 C9 N6 -0.1(3)
C9 N5 C10 C13 -0.1(2)
C9 N5 C10 C11 178.1(2)
C12 N8 C11 O3 179.4(2)
C14 N8 C11 O3 -1.2(3)
C12 N8 C11 C10 -1.0(3)
C14 N8 C11 C10 178.42(18)
C13 C10 C11 O3 178.1(2)
N5 C10 C11 O3 0.2(4)
C13 C10 C11 N8 -1.4(3)
N5 C10 C11 N8 -179.4(2)
C13 N7 C12 O4 176.5(2)
C15 N7 C12 O4 -1.8(3)
C13 N7 C12 N8 -4.4(3)
C15 N7 C12 N8 177.32(18)
C11 N8 C12 O4 -176.9(2)
C14 N8 C12 O4 3.6(3)
C11 N8 C12 N7 4.0(3)
C14 N8 C12 N7 -175.48(18)
C9 N6 C13 C10 -0.4(2)
C9 N6 C13 N7 -179.2(2)
N5 C10 C13 N6 0.4(3)
C11 C10 C13 N6 -178.04(19)
N5 C10 C13 N7 179.25(19)
C11 C10 C13 N7 0.9(3)
C12 N7 C13 N6 -179.0(2)
C15 N7 C13 N6 -0.8(3)
C12 N7 C13 C10 2.3(3)
C15 N7 C13 C10 -179.5(2)
